data_2211015
loop_
_publ_author_name
'Kai Jiang'
'Xiao-Qiang Wang'
'Li-Ya Wang'
'Yu-Fang Wang'

_publ_section_title
;
 4,4,5,5-Tetramethyl-2-(2-thienyl)imidazolidine-1,3-diol
;
_journal_coeditor_code HB2154
_journal_issue 11
_journal_name_full 'Acta Crystallographica Section E'
_journal_page_first o4814
_journal_page_last o4815
_journal_paper_doi 10.1107/S1600536806039687
_journal_volume 62
_journal_year 2006
_chemical_formula_iupac 'C11 H18 N2 O2 S'
_chemical_formula_moiety 'C11 H18 N2 O2 S'
_chemical_formula_sum 'C11 H18 N2 O2 S'
_chemical_formula_weight 242.33
_chemical_name_systematic
;
4,4,5,5-Tetramethyl-2-(2-thieyl)imidazolidine-1,3-diol
;
_space_group_IT_number 14
_symmetry_cell_setting monoclinic
_symmetry_space_group_name_Hall '-P 2ybc'
_symmetry_space_group_name_H-M 'P 1 21/c 1'
_atom_sites_solution_hydrogens geom
_atom_sites_solution_primary direct
_atom_sites_solution_secondary difmap
_audit_creation_method SHELXL-97
_cell_angle_alpha 90.00
_cell_angle_beta 110.1760(10)
_cell_angle_gamma 90.00
_cell_formula_units_Z 4
_cell_length_a 10.6715(9)
_cell_length_b 13.7064(11)
_cell_length_c 9.2785(8)
_cell_measurement_reflns_used 3122
_cell_measurement_temperature 291(2)
_cell_measurement_theta_max 27.32
_cell_measurement_theta_min 2.52
_cell_volume 1273.87(18)
_computing_cell_refinement 'SANIT (Bruker, 1997)'
_computing_data_collection 'SMART (Bruker, 1997)'
_computing_data_reduction SAINT
_computing_molecular_graphics 'SHELXTL (Bruker, 1997)'
_computing_publication_material SHELXTL
_computing_structure_refinement 'SHELXL97 (Sheldrick, 1997)'
_computing_structure_solution 'SHELXS97 (Sheldrick, 1997)'
_diffrn_ambient_temperature 291(2)
_diffrn_measured_fraction_theta_full 0.988
_diffrn_measured_fraction_theta_max 0.988
_diffrn_measurement_device_type 'Bruker SMART CCD'
_diffrn_measurement_method \w
_diffrn_radiation_monochromator graphite
_diffrn_radiation_source 'fine-focus sealed tube'
_diffrn_radiation_type MoK\a
_diffrn_radiation_wavelength 0.71073
_diffrn_reflns_av_R_equivalents 0.0161
_diffrn_reflns_av_sigmaI/netI 0.0188
_diffrn_reflns_limit_h_max 13
_diffrn_reflns_limit_h_min -13
_diffrn_reflns_limit_k_max 17
_diffrn_reflns_limit_k_min -17
_diffrn_reflns_limit_l_max 12
_diffrn_reflns_limit_l_min -12
_diffrn_reflns_number 7574
_diffrn_reflns_theta_full 27.50
_diffrn_reflns_theta_max 27.50
_diffrn_reflns_theta_min 2.52
_exptl_absorpt_coefficient_mu 0.243
_exptl_absorpt_correction_T_max 0.968
_exptl_absorpt_correction_T_min 0.894
_exptl_absorpt_correction_type multi-scan
_exptl_absorpt_process_details '(SADABS; Bruker, 1997)'
_exptl_crystal_colour yellow
_exptl_crystal_density_diffrn 1.264
_exptl_crystal_density_method 'not measured'
_exptl_crystal_description slab
_exptl_crystal_F_000 520
_exptl_crystal_size_max 0.47
_exptl_crystal_size_mid 0.17
_exptl_crystal_size_min 0.14
_refine_diff_density_max 1.015
_refine_diff_density_min -0.772
_refine_ls_extinction_method none
_refine_ls_goodness_of_fit_ref 1.112
_refine_ls_hydrogen_treatment constr
_refine_ls_matrix_type full
_refine_ls_number_parameters 151
_refine_ls_number_reflns 2888
_refine_ls_number_restraints 0
_refine_ls_restrained_S_all 1.112
_refine_ls_R_factor_all 0.0936
_refine_ls_R_factor_gt 0.0791
_refine_ls_shift/su_max 0.001
_refine_ls_shift/su_mean 0.000
_refine_ls_structure_factor_coef Fsqd
_refine_ls_weighting_details 'calc w=1/[\s^2^(Fo^2^)+(0.0922P)^2^+1.7522P] where P=(Fo^2^+2Fc^2^)/3'
_refine_ls_weighting_scheme calc
_refine_ls_wR_factor_gt 0.2086
_refine_ls_wR_factor_ref 0.2223
_reflns_number_gt 2297
_reflns_number_total 2888
_reflns_threshold_expression I>2\s(I)
_cod_data_source_file hb2154.cif
_cod_data_source_block I
_cod_depositor_comments
;
The following automatic conversions were performed:
'_symmetry_cell_setting' value 'Monoclinic' changed to 'monoclinic'
according to '/home/saulius/struct/CIF-dictionaries/cif_core.dic'
dictionary named 'cif_core.dic' version 2.4.1 from 2010-06-29.

Automatic conversion script
Id: cif_fix_enum 1527 2010-12-29 10:47:43Z saulius 

The following automatic conversions were performed:

'_symmetry_cell_setting' value 'Monoclinic' changed to 'monoclinic'
according to /home/saulius/struct/CIF-dictionaries/cif_core.dic
dictionary named 'cif_core.dic' version 2.4.1 from 2010-06-29.

Automatic conversion script
Id: cif_fix_values 1715 2011-07-08 13:25:40Z adriana 
;
_cod_original_sg_symbol_H-M 'P 21/c'
_cod_database_code 2211015
_cod_database_fobs_code 2211015

loop_
_symmetry_equiv_pos_as_xyz
'x, y, z'
'-x, y+1/2, -z+1/2'
'-x, -y, -z'
'x, -y-1/2, z-1/2'

loop_
_atom_site_type_symbol
_atom_site_label
_atom_site_fract_x
_atom_site_fract_y
_atom_site_fract_z
_atom_site_U_iso_or_equiv
_atom_site_adp_type
_atom_site_calc_flag
_atom_site_refinement_flags
_atom_site_occupancy
_atom_site_disorder_assembly
_atom_site_disorder_group
S S1 0.79592(10) 1.15443(6) 0.64106(12) 0.0558(3) Uani d . 1 A 4
O O1 0.5575(2) 0.89016(18) 0.5282(4) 0.0600(7) Uani d . 1 A 4
H H1 0.4916 0.9170 0.5367 0.090 Uiso calc R 1 A 4
O O2 0.9693(2) 0.89813(18) 0.5590(4) 0.0587(7) Uani d . 1 A 4
H H2 1.0358 0.9288 0.5609 0.088 Uiso calc R 1 A 4
N N1 0.6306(2) 0.9589(2) 0.4719(3) 0.0403(6) Uani d . 1 A 4
N N2 0.8514(2) 0.95361(19) 0.4780(3) 0.0381(6) Uani d . 1 A 4
C C1 0.8487(4) 1.1912(3) 0.8282(5) 0.0652(11) Uani d . 1 A 4
H H1A 0.8614 1.2561 0.8587 0.078 Uiso calc R 1 A 4
C C2 0.8696(4) 1.1167(4) 0.9256(5) 0.0661(11) Uani d . 1 A 4
H H2A 0.8971 1.1243 1.0316 0.079 Uiso calc R 1 A 4
C C3 0.8456(3) 1.0246(3) 0.8514(4) 0.0496(8) Uani d . 1 A 4
H H3 0.8559 0.9651 0.9024 0.059 Uiso calc R 1 A 4
C C4 0.8051(3) 1.0345(2) 0.6939(3) 0.0377(6) Uani d . 1 A 4
C C5 0.7701(3) 0.9534(2) 0.5792(3) 0.0351(6) Uani d . 1 A 4
H H5 0.7830 0.8910 0.6341 0.042 Uiso calc R 1 A 4
C C6 0.6351(4) 0.9355(4) 0.3147(4) 0.0772(14) Uani d . 1 A 4
C C7 0.7685(4) 0.8975(4) 0.3398(5) 0.0719(13) Uani d . 1 A 4
C C8 0.6409(7) 1.0443(4) 0.2388(5) 0.0994(19) Uani d . 1 A 4
H H8A 0.7208 1.0776 0.2996 0.149 Uiso calc R 1 A 4
H H8B 0.5644 1.0819 0.2369 0.149 Uiso calc R 1 A 4
H H8C 0.6409 1.0365 0.1360 0.149 Uiso calc R 1 A 4
C C9 0.5119(4) 0.8850(4) 0.2139(4) 0.0677(11) Uani d . 1 A 4
H H9A 0.5172 0.8759 0.1136 0.102 Uiso calc R 1 A 4
H H9B 0.4351 0.9241 0.2060 0.102 Uiso calc R 1 A 4
H H9C 0.5042 0.8227 0.2574 0.102 Uiso calc R 1 A 4
C C10 0.7575(7) 0.7819(3) 0.3834(6) 0.1012(19) Uani d . 1 A 4
H H10A 0.6829 0.7736 0.4177 0.152 Uiso calc R 1 A 4
H H10B 0.8380 0.7627 0.4637 0.152 Uiso calc R 1 A 4
H H10C 0.7450 0.7422 0.2943 0.152 Uiso calc R 1 A 4
C C11 0.8278(4) 0.8994(4) 0.2164(5) 0.0677(12) Uani d . 1 A 4
H H11A 0.7653 0.8728 0.1238 0.102 Uiso calc R 1 A 4
H H11B 0.9081 0.8612 0.2473 0.102 Uiso calc R 1 A 4
H H11C 0.8484 0.9655 0.1985 0.102 Uiso calc R 1 A 4

loop_
_atom_site_aniso_label
_atom_site_aniso_U_11
_atom_site_aniso_U_22
_atom_site_aniso_U_33
_atom_site_aniso_U_12
_atom_site_aniso_U_13
_atom_site_aniso_U_23
S1 0.0605(6) 0.0460(5) 0.0663(6) -0.0025(4) 0.0288(5) -0.0030(4)
O1 0.0409(13) 0.0547(14) 0.095(2) -0.0074(10) 0.0367(13) 0.0036(13)
O2 0.0334(12) 0.0513(14) 0.0929(19) 0.0127(10) 0.0237(12) 0.0113(13)
N1 0.0269(11) 0.0568(15) 0.0395(13) -0.0040(10) 0.0143(10) -0.0017(11)
N2 0.0252(11) 0.0493(14) 0.0405(12) 0.0048(9) 0.0124(10) -0.0028(10)
C1 0.054(2) 0.063(2) 0.084(3) -0.0098(18) 0.031(2) -0.031(2)
C2 0.056(2) 0.089(3) 0.052(2) -0.003(2) 0.0170(17) -0.024(2)
C3 0.0419(17) 0.067(2) 0.0373(15) 0.0029(15) 0.0110(13) -0.0059(14)
C4 0.0291(13) 0.0452(15) 0.0409(15) 0.0013(11) 0.0149(11) -0.0009(12)
C5 0.0301(13) 0.0402(14) 0.0361(13) 0.0017(10) 0.0131(11) 0.0035(11)
C6 0.0355(18) 0.146(4) 0.048(2) 0.001(2) 0.0120(15) -0.033(2)
C7 0.045(2) 0.118(4) 0.058(2) -0.020(2) 0.0246(17) -0.039(2)
C8 0.151(5) 0.085(3) 0.056(2) 0.025(3) 0.027(3) 0.029(2)
C9 0.0432(19) 0.103(3) 0.051(2) -0.0109(19) 0.0080(16) -0.017(2)
C10 0.144(5) 0.051(2) 0.092(4) 0.008(3) 0.020(3) -0.015(2)
C11 0.054(2) 0.103(3) 0.053(2) 0.000(2) 0.0272(17) -0.018(2)

loop_
_atom_type_symbol
_atom_type_description
_atom_type_scat_dispersion_real
_atom_type_scat_dispersion_imag
_atom_type_scat_source
C C 0.0033 0.0016 'International Tables Vol C Tables 4.2.6.8 and 6.1.1.4'
H H 0.0000 0.0000 'International Tables Vol C Tables 4.2.6.8 and 6.1.1.4'
N N 0.0061 0.0033 'International Tables Vol C Tables 4.2.6.8 and 6.1.1.4'
O O 0.0106 0.0060 'International Tables Vol C Tables 4.2.6.8 and 6.1.1.4'
S S 0.1246 0.1234 'International Tables Vol C Tables 4.2.6.8 and 6.1.1.4'

loop_
_geom_angle_atom_site_label_1
_geom_angle_atom_site_label_2
_geom_angle_atom_site_label_3
_geom_angle
C1 S1 C4 91.49(19)
O1 N1 C5 105.6(2)
O1 N1 C6 114.6(3)
C5 N1 C6 106.2(2)
O2 N2 C5 105.4(2)
O2 N2 C7 109.1(3)
C5 N2 C7 103.9(2)
C2 C1 S1 112.6(3)
C2 C1 H1A 123.7
S1 C1 H1A 123.7
C1 C2 C3 113.2(3)
C1 C2 H2A 123.4
C3 C2 H2A 123.4
C4 C3 C2 111.4(3)
C4 C3 H3 124.3
C2 C3 H3 124.3
C3 C4 C5 126.2(3)
C3 C4 S1 111.4(2)
C5 C4 S1 122.4(2)
N1 C5 N2 104.3(2)
N1 C5 C4 112.8(2)
N2 C5 C4 113.1(2)
N1 C5 H5 108.8
N2 C5 H5 108.8
C4 C5 H5 108.8
C7 C6 C9 122.3(4)
C7 C6 N1 106.0(3)
C9 C6 N1 112.9(3)
C7 C6 C8 102.2(4)
C9 C6 C8 107.7(4)
N1 C6 C8 103.8(4)
C6 C7 C11 121.5(4)
C6 C7 N2 102.1(3)
C11 C7 N2 111.6(3)
C6 C7 C10 103.5(4)
C11 C7 C10 107.0(4)
N2 C7 C10 110.8(4)

loop_
_geom_bond_atom_site_label_1
_geom_bond_atom_site_label_2
_geom_bond_distance
S1 C1 1.706(4)
S1 C4 1.708(3)
O1 N1 1.432(3)
O1 H1 0.8200
O2 N2 1.440(3)
O2 H2 0.8200
N1 C5 1.479(4)
N1 C6 1.510(4)
N2 C5 1.482(3)
N2 C7 1.496(4)
C1 C2 1.331(6)
C1 H1A 0.9300
C2 C3 1.418(5)
C2 H2A 0.9300
C3 C4 1.381(4)
C3 H3 0.9300
C4 C5 1.496(4)
C5 H5 0.9800
C6 C7 1.458(6)
C6 C9 1.495(5)
C6 C8 1.660(8)
C7 C11 1.487(5)
C7 C10 1.649(7)
C8 H8A 0.9600
C8 H8B 0.9600
C8 H8C 0.9600
C9 H9A 0.9600
C9 H9B 0.9600
C9 H9C 0.9600
C10 H10A 0.9600
C10 H10B 0.9600
C10 H10C 0.9600
C11 H11A 0.9600
C11 H11B 0.9600
C11 H11C 0.9600

loop_
_geom_hbond_atom_site_label_D
_geom_hbond_atom_site_label_H
_geom_hbond_atom_site_label_A
_geom_hbond_site_symmetry_A
_geom_hbond_distance_DH
_geom_hbond_distance_HA
_geom_hbond_distance_DA
_geom_hbond_angle_DHA
O2 H2 N2 3_776 0.82 2.12 2.892(4) 158
O1 H1 N1 3_676 0.82 2.13 2.883(4) 153

loop_
_geom_torsion_atom_site_label_1
_geom_torsion_atom_site_label_2
_geom_torsion_atom_site_label_3
_geom_torsion_atom_site_label_4
_geom_torsion
C4 S1 C1 C2 -1.2(3)
S1 C1 C2 C3 1.1(4)
C1 C2 C3 C4 -0.3(5)
C2 C3 C4 C5 -179.5(3)
C2 C3 C4 S1 -0.6(4)
C1 S1 C4 C3 1.0(3)
C1 S1 C4 C5 179.9(2)
O1 N1 C5 N2 136.6(2)
C6 N1 C5 N2 14.5(4)
O1 N1 C5 C4 -100.3(3)
C6 N1 C5 C4 137.6(3)
O2 N2 C5 N1 -149.8(2)
C7 N2 C5 N1 -35.1(3)
O2 N2 C5 C4 87.3(3)
C7 N2 C5 C4 -158.0(3)
C3 C4 C5 N1 119.2(3)
S1 C4 C5 N1 -59.5(3)
C3 C4 C5 N2 -122.7(3)
S1 C4 C5 N2 58.5(3)
O1 N1 C6 C7 -104.4(4)
C5 N1 C6 C7 11.8(5)
O1 N1 C6 C9 32.0(5)
C5 N1 C6 C9 148.2(4)
O1 N1 C6 C8 148.3(3)
C5 N1 C6 C8 -95.4(4)
C9 C6 C7 C11 70.9(7)
N1 C6 C7 C11 -157.9(4)
C8 C6 C7 C11 -49.5(5)
C9 C6 C7 N2 -164.2(4)
N1 C6 C7 N2 -32.9(5)
C8 C6 C7 N2 75.4(4)
C9 C6 C7 C10 -49.1(5)
N1 C6 C7 C10 82.2(4)
C8 C6 C7 C10 -169.5(3)
O2 N2 C7 C6 154.4(3)
C5 N2 C7 C6 42.4(4)
O2 N2 C7 C11 -74.4(4)
C5 N2 C7 C11 173.6(4)
O2 N2 C7 C10 44.7(4)
C5 N2 C7 C10 -67.3(4)

loop_
_cod_related_entry_id
_cod_related_entry_database
_cod_related_entry_code
1 ChemSpider 9862104
